data_7018496
loop_
_publ_author_name
'Richards, Victoria J.'
'Argent, Stephen P.'
'Kewley, Adam'
'Blake, Alexander J.'
'Lewis, William'
'Champness, Neil R.'

_publ_section_title
;
 Supramolecular isomers of metal-organic frameworks: the role of a new
 mixed donor imidazolate-carboxylate tetradentate ligand.
;
_journal_issue 14
_journal_name_full 'Dalton transactions (Cambridge, England : 2003)'
_journal_page_first 4020
_journal_page_last 4026
_journal_paper_doi 10.1039/c2dt12055k
_journal_volume 41
_journal_year 2012
_chemical_formula_moiety 'C22 H24.28 Cu N6 O7.14, 16.86(H2 O)'
_chemical_formula_sum 'C22 H58 Cu N6 O24'
_chemical_formula_weight 854.28
_chemical_name_systematic
;
?
;
_space_group_crystal_system triclinic
_space_group_IT_number 2
_space_group_name_Hall '-P 1'
_space_group_name_H-M_alt 'P -1'
_symmetry_space_group_name_Hall '-P 1'
_symmetry_space_group_name_H-M 'P -1'
_atom_sites_solution_hydrogens geom
_atom_sites_solution_primary direct
_atom_sites_solution_secondary difmap
_audit_creation_date 2011-06-02
_audit_creation_method
;
Olex2 1.1
(compiled Feb 15 2011 20:38:53, GUI svn.r3494)
;
_cell_angle_alpha 92.593(5)
_cell_angle_beta 97.681(5)
_cell_angle_gamma 111.597(6)
_cell_formula_units_Z 1
_cell_length_a 9.3009(6)
_cell_length_b 10.5787(7)
_cell_length_c 11.2121(7)
_cell_measurement_reflns_used 2710
_cell_measurement_temperature 90.0
_cell_measurement_theta_max 74.42
_cell_measurement_theta_min 4.00
_cell_volume 1011.17(12)
_computing_cell_refinement
;
CrysAlisPro, Agilent Technologies,
Version 1.171.34.46 (release 25-11-2010 CrysAlis171 .NET)
(compiled Nov 25 2010,17:55:46)
;
_computing_data_collection
;
CrysAlisPro, Agilent Technologies,
Version 1.171.34.46 (release 25-11-2010 CrysAlis171 .NET)
(compiled Nov 25 2010,17:55:46)
;
_computing_data_reduction
;
CrysAlisPro, Agilent Technologies,
Version 1.171.34.46 (release 25-11-2010 CrysAlis171 .NET)
(compiled Nov 25 2010,17:55:46)
;
_computing_molecular_graphics
;
O. V. Dolomanov, L. J. Bourhis, R. J. Gildea, J. A. K. Howard and H. Puschmann,
OLEX2: a complete structure solution, refinement and analysis program.
J. Appl. Cryst. (2009). 42, 339-341.
;
_computing_publication_material
;
O. V. Dolomanov, L. J. Bourhis, R. J. Gildea, J. A. K. Howard and H. Puschmann,
OLEX2: a complete structure solution, refinement and analysis program.
J. Appl. Cryst. (2009). 42, 339-341.
;
_computing_structure_refinement 'SHELXL97 (Sheldrick, 2008)'
_computing_structure_solution 'SHELXS97 (Sheldrick, 2008)'
_diffrn_ambient_temperature 90.0
_diffrn_detector_area_resol_mean 10.3613
_diffrn_measured_fraction_theta_full 0.987
_diffrn_measured_fraction_theta_max 0.943
_diffrn_measurement_details
;
1 omega -71.00 20.00 1.0000 30.0000
omega____ theta____ kappa____ phi______ frames
- -43.7877 77.0000 -90.0000 91

2 omega -114.00 -20.00 1.0000 30.0000
omega____ theta____ kappa____ phi______ frames
- -43.7877 -77.0000 150.0000 94

3 omega -16.00 64.00 1.0000 30.0000
omega____ theta____ kappa____ phi______ frames
- 43.7877 -38.0000 -30.0000 80

4 omega 35.00 117.00 1.0000 120.0000
omega____ theta____ kappa____ phi______ frames
- 105.8472 -119.0000 44.0000 82

5 omega 41.00 77.00 1.0000 120.0000
omega____ theta____ kappa____ phi______ frames
- 105.8472 -45.0000 0.0000 36

6 omega 84.00 158.00 1.0000 120.0000
omega____ theta____ kappa____ phi______ frames
- 105.8472 77.0000 -120.0000 74

7 omega 72.00 157.00 1.0000 120.0000
omega____ theta____ kappa____ phi______ frames
- 105.8472 15.0000 -180.0000 85

8 omega 36.00 63.00 1.0000 120.0000
omega____ theta____ kappa____ phi______ frames
- 105.8472 -41.0000 -120.0000 27

9 omega 100.00 158.00 1.0000 120.0000
omega____ theta____ kappa____ phi______ frames
- 105.8472 45.0000 30.0000 58

10 omega 47.00 77.00 1.0000 120.0000
omega____ theta____ kappa____ phi______ frames
- 105.8472 -45.0000 -90.0000 30

11 omega 78.00 115.00 1.0000 120.0000
omega____ theta____ kappa____ phi______ frames
- 105.8472 -110.0000 -134.0000 37

12 omega 39.00 133.00 1.0000 120.0000
omega____ theta____ kappa____ phi______ frames
- 105.8472 -77.0000 -150.0000 94

13 omega 53.00 129.00 1.0000 120.0000
omega____ theta____ kappa____ phi______ frames
- 105.8472 -77.0000 60.0000 76

14 omega 32.00 59.00 1.0000 120.0000
omega____ theta____ kappa____ phi______ frames
- 105.8472 -110.0000 -134.0000 27
;
_diffrn_measurement_device_type 'SuperNova, Single source at offset), Atlas'
_diffrn_measurement_method '\w scans'
_diffrn_orient_matrix_UB_11 -0.1032811000
_diffrn_orient_matrix_UB_12 -0.1481902000
_diffrn_orient_matrix_UB_13 -0.0513023000
_diffrn_orient_matrix_UB_21 0.1400640000
_diffrn_orient_matrix_UB_22 -0.0151054000
_diffrn_orient_matrix_UB_23 -0.0497582000
_diffrn_orient_matrix_UB_31 0.0479890000
_diffrn_orient_matrix_UB_32 -0.0510183000
_diffrn_orient_matrix_UB_33 0.1196616000
_diffrn_radiation_monochromator mirror
_diffrn_radiation_type 'Cu K\a'
_diffrn_radiation_wavelength 1.5418
_diffrn_reflns_av_R_equivalents 0.044
_diffrn_reflns_av_unetI/netI 0.091
_diffrn_reflns_limit_h_max 11
_diffrn_reflns_limit_h_min -11
_diffrn_reflns_limit_k_max 13
_diffrn_reflns_limit_k_min -13
_diffrn_reflns_limit_l_max 14
_diffrn_reflns_limit_l_min -13
_diffrn_reflns_number 6106
_diffrn_reflns_theta_full 67.50
_diffrn_reflns_theta_max 74.42
_diffrn_reflns_theta_min 4.00
_diffrn_source 'SuperNova (Cu) X-ray Source'
_diffrn_standards_number 0
_exptl_absorpt_coefficient_mu 1.564
_exptl_absorpt_correction_T_max 1.018
_exptl_absorpt_correction_T_min 0.850
_exptl_absorpt_correction_type gaussian
_exptl_absorpt_process_details
;
CrysAlisPro, Agilent Technologies,
Version 1.171.34.46 (release 25-11-2010 CrysAlis171 .NET)
(compiled Nov 25 2010,17:55:46)
Numerical absorption correction based on gaussian integration over
a multifaceted crystal model
;
_exptl_crystal_colour blue
_exptl_crystal_colour_primary blue
_exptl_crystal_density_diffrn 1.403
_exptl_crystal_description needle
_exptl_crystal_F_000 453
_exptl_crystal_size_max 0.161
_exptl_crystal_size_mid 0.040
_exptl_crystal_size_min 0.038
_refine_diff_density_max 0.57
_refine_diff_density_min -0.61
_refine_diff_density_rms 0.08
_refine_ls_extinction_method none
_refine_ls_goodness_of_fit_ref 1.09
_refine_ls_hydrogen_treatment mixed
_refine_ls_matrix_type full
_refine_ls_number_parameters 319
_refine_ls_number_reflns 3903
_refine_ls_number_restraints 26
_refine_ls_restrained_S_all 1.09
_refine_ls_R_factor_all 0.0873
_refine_ls_R_factor_gt 0.0613
_refine_ls_shift/su_max 0.000
_refine_ls_shift/su_mean 0.000
_refine_ls_structure_factor_coef Fsqd
_refine_ls_weighting_details 'calc w=1/[\s^2^(Fo^2^)+(0.0502P)^2^+2.5789P] where P=(Fo^2^+2Fc^2^)/3'
_refine_ls_weighting_scheme calc
_refine_ls_wR_factor_gt 0.145
_refine_ls_wR_factor_ref 0.156
_reflns_number_gt 2874
_reflns_number_total 3903
_reflns_threshold_expression I>2\s(I)
_cod_data_source_file c2dt12055k.txt
_cod_data_source_block 5
_cod_original_cell_volume 1011.18(11)
_cod_database_code 7018496
_chemical_oxdiff_formula 'C22 H24 N6 O6 Cu H24 O12'
_chemical_oxdiff_usercomment 'CUVRLD #9896 IN FOMBLIN FILM ON MICROMOUNT FOR VR/NRC'
_reflns_odcompleteness_completeness 98.90
_reflns_odcompleteness_iscentric 1
_reflns_odcompleteness_theta 67.13

loop_
_space_group_symop_id
_space_group_symop_operation_xyz
1 'x, y, z'
2 '-x, -y, -z'

loop_
_atom_site_label
_atom_site_type_symbol
_atom_site_fract_x
_atom_site_fract_y
_atom_site_fract_z
_atom_site_U_iso_or_equiv
_atom_site_adp_type
_atom_site_occupancy
_atom_site_symmetry_multiplicity
_atom_site_calc_flag
_atom_site_refinement_flags
_atom_site_disorder_assembly
_atom_site_disorder_group
Cu1 Cu 0.0000 0.0000 0.0000 0.0266(2) Uani 1 2 d SD . .
O1A O 0.0809(14) -0.1958(18) 0.0139(8) 0.027(3) Uani 0.57(5) 1 d PD A 2
O22 O 0.3564(3) 0.0183(3) -0.3065(2) 0.0191(5) Uani 1 1 d . . .
O42 O 0.0149(3) 0.0268(3) -0.1727(2) 0.0212(6) Uani 1 1 d . A .
O43 O 0.0555(3) -0.1616(3) -0.2270(2) 0.0229(6) Uani 1 1 d . A .
N23 N 0.2906(4) -0.1640(3) -0.4458(3) 0.0195(6) Uani 1 1 d . . .
H23 H 0.2346 -0.2044 -0.5163 0.023 Uiso 1 1 calc R . .
N31 N 0.5545(4) -0.2655(3) -0.1420(3) 0.0203(7) Uani 1 1 d . . .
N33 N 0.7768(3) -0.1167(3) -0.0434(3) 0.0166(6) Uani 1 1 d . . .
C11 C 0.1272(4) -0.0329(4) -0.4521(3) 0.0155(7) Uani 1 1 d . . .
C12 C 0.0209(4) -0.0210(3) -0.3786(3) 0.0156(7) Uani 1 1 d . A .
C13 C -0.1045(4) 0.0122(4) -0.4263(3) 0.0147(7) Uani 1 1 d . . .
H13 H -0.1752 0.0209 -0.3757 0.018 Uiso 1 1 calc R . .
C21 C 0.2681(4) -0.0586(4) -0.3958(3) 0.0158(7) Uani 1 1 d . . .
C24 C 0.4058(4) -0.2157(4) -0.3877(3) 0.0233(8) Uani 1 1 d . . .
H24A H 0.4945 -0.1397 -0.3387 0.028 Uiso 1 1 calc R . .
H24B H 0.4472 -0.2553 -0.4502 0.028 Uiso 1 1 calc R . .
C25 C 0.3288(5) -0.3245(4) -0.3068(4) 0.0270(9) Uani 1 1 d . . .
H25A H 0.2772 -0.2868 -0.2510 0.032 Uiso 1 1 calc R . .
H25B H 0.2466 -0.4035 -0.3579 0.032 Uiso 1 1 calc R . .
C26 C 0.4436(5) -0.3740(4) -0.2329(4) 0.0260(9) Uani 1 1 d . . .
H26A H 0.3848 -0.4533 -0.1918 0.031 Uiso 1 1 calc R . .
H26B H 0.5024 -0.4043 -0.2877 0.031 Uiso 1 1 calc R . .
C32 C 0.7092(4) -0.2111(4) -0.1370(3) 0.0186(7) Uani 1 1 d . . .
H32 H 0.7641 -0.2365 -0.1932 0.022 Uiso 1 1 calc R . .
C34 C 0.6551(4) -0.1110(4) 0.0138(3) 0.0220(8) Uani 1 1 d . . .
H34 H 0.6666 -0.0517 0.0836 0.026 Uiso 1 1 calc R . .
C35 C 0.5176(5) -0.2034(4) -0.0462(3) 0.0261(9) Uani 1 1 d . . .
H35 H 0.4162 -0.2218 -0.0263 0.031 Uiso 1 1 calc R . .
C41 C 0.0334(4) -0.0544(4) -0.2491(3) 0.0165(7) Uani 1 1 d . . .
H1AA H 0.093(10) -0.225(6) -0.052(3) 0.025 Uiso 0.57(5) 1 d PD A 2
H1AB H 0.160(6) -0.188(9) 0.063(5) 0.025 Uiso 0.57(5) 1 d PD A 2
O9B O 0.1159(8) -0.3401(6) -0.6591(6) 0.027(2) Uani 0.462(12) 1 d P B 2
O9A O 0.0406(7) -0.3768(6) -0.5999(6) 0.033(2) Uani 0.538(12) 1 d P B 1
O3A O 0.6320(4) -0.3848(3) -0.4892(3) 0.0361(7) Uani 1 1 d . . .
O8A O -0.091(2) -0.4029(11) -0.393(3) 0.036(5) Uani 0.52(6) 1 d PD C 2
H8AA H -0.181(3) -0.408(5) -0.402(4) 0.054 Uiso 0.52(6) 1 d PD C 2
H8AB H -0.039(3) -0.343(3) -0.336(3) 0.054 Uiso 0.52(6) 1 d PD C 2
O6A O 0.3740(3) 0.2858(3) -0.2876(3) 0.0278(6) Uani 1 1 d D . .
H6AA H 0.364(6) 0.205(3) -0.286(5) 0.042 Uiso 1 1 d D . .
H6AB H 0.302(5) 0.296(5) -0.258(5) 0.042 Uiso 1 1 d D . .
O8B O -0.1221(14) -0.4081(9) -0.341(3) 0.024(5) Uani 0.48(6) 1 d PD C 1
H8BA H -0.039(3) -0.343(3) -0.336(3) 0.037 Uiso 0.48(6) 1 d PD C 1
H8BB H -0.181(3) -0.408(5) -0.402(4) 0.037 Uiso 0.48(6) 1 d PD C 1
O1B O 0.125(3) -0.2306(19) 0.0024(14) 0.036(5) Uani 0.43(5) 1 d PD A 1
H1BA H 0.122(19) -0.184(11) -0.054(7) 0.053 Uiso 0.43(5) 1 d PD A 1
H1BB H 0.152(17) -0.293(10) -0.018(11) 0.053 Uiso 0.43(5) 1 d PD A 1
O5A O 0.1534(5) -0.4691(5) -0.0278(4) 0.0610(12) Uani 1 1 d D . .
H5AA H 0.138(9) -0.544(4) -0.065(5) 0.092 Uiso 1 1 d D . .
H5AB H 0.199(9) -0.468(7) 0.042(3) 0.092 Uiso 1 1 d D . .
O4A O 0.6876(4) 0.1355(4) -0.2179(3) 0.0420(8) Uani 1 1 d D . .
H4AA H 0.596(3) 0.084(5) -0.241(6) 0.063 Uiso 1 1 d D . .
H4AB H 0.704(8) 0.211(3) -0.240(6) 0.063 Uiso 1 1 d D . .
O2A O 0.1251(4) 0.3172(3) -0.1968(3) 0.0331(7) Uani 1 1 d D . .
H2AA H 0.082(6) 0.239(3) -0.181(5) 0.050 Uiso 1 1 d D . .
H2AB H 0.074(6) 0.332(5) -0.256(4) 0.050 Uiso 1 1 d D . .
O7A O 0.3166(4) -0.4368(6) 0.1986(4) 0.0718(15) Uani 1 1 d D . .
H7AA H 0.262(7) -0.466(9) 0.250(5) 0.108 Uiso 1 1 d D . .
H7AB H 0.410(3) -0.408(9) 0.227(6) 0.108 Uiso 1 1 d D . .

loop_
_atom_site_aniso_label
_atom_site_aniso_U_11
_atom_site_aniso_U_22
_atom_site_aniso_U_33
_atom_site_aniso_U_23
_atom_site_aniso_U_13
_atom_site_aniso_U_12
Cu1 0.0147(4) 0.0415(5) 0.0085(4) -0.0050(3) 0.0034(3) -0.0062(4)
O1A 0.021(4) 0.031(6) 0.024(3) 0.007(3) 0.003(3) 0.004(3)
O22 0.0136(12) 0.0250(13) 0.0159(12) -0.0043(10) -0.0017(10) 0.0060(10)
O42 0.0206(13) 0.0283(14) 0.0098(12) -0.0028(10) 0.0014(10) 0.0045(11)
O43 0.0249(14) 0.0310(15) 0.0137(12) 0.0068(11) 0.0029(10) 0.0110(12)
N23 0.0206(16) 0.0244(16) 0.0139(14) -0.0019(12) -0.0040(12) 0.0117(13)
N31 0.0141(15) 0.0249(17) 0.0168(14) 0.0009(12) 0.0001(12) 0.0025(13)
N33 0.0126(14) 0.0218(15) 0.0126(14) 0.0009(12) 0.0018(11) 0.0034(12)
C11 0.0127(16) 0.0184(17) 0.0126(16) -0.0016(13) -0.0001(13) 0.0036(13)
C12 0.0152(16) 0.0152(16) 0.0126(15) -0.0010(13) 0.0023(13) 0.0019(13)
C13 0.0099(15) 0.0213(17) 0.0113(15) 0.0018(13) 0.0021(12) 0.0038(13)
C21 0.0151(17) 0.0210(18) 0.0101(15) 0.0006(13) 0.0015(13) 0.0056(14)
C24 0.0159(17) 0.028(2) 0.0248(19) -0.0035(16) -0.0003(15) 0.0085(16)
C25 0.0187(19) 0.031(2) 0.025(2) 0.0001(17) -0.0017(16) 0.0045(17)
C26 0.0207(19) 0.026(2) 0.0226(19) 0.0022(16) 0.0001(16) -0.0006(16)
C32 0.0154(17) 0.0215(18) 0.0161(17) -0.0016(14) 0.0008(14) 0.0049(14)
C34 0.0209(19) 0.028(2) 0.0166(17) 0.0009(15) 0.0059(15) 0.0082(16)
C35 0.0178(19) 0.038(2) 0.0218(19) 0.0023(17) 0.0060(15) 0.0087(17)
C41 0.0094(15) 0.0245(19) 0.0104(16) 0.0003(13) -0.0002(12) 0.0011(14)
O9B 0.026(4) 0.025(3) 0.018(3) 0.001(2) -0.003(3) 0.001(3)
O9A 0.031(4) 0.031(3) 0.033(4) -0.006(3) -0.002(3) 0.010(3)
O3A 0.0343(17) 0.0446(19) 0.0322(16) 0.0065(14) 0.0047(14) 0.0179(15)
O8A 0.027(5) 0.034(4) 0.042(10) -0.010(4) -0.010(5) 0.013(4)
O6A 0.0257(15) 0.0254(15) 0.0321(16) 0.0035(12) 0.0029(12) 0.0102(12)
O8B 0.018(4) 0.020(3) 0.036(9) -0.001(3) -0.001(4) 0.010(3)
O1B 0.050(9) 0.037(6) 0.018(5) 0.009(4) -0.007(5) 0.019(6)
O5A 0.053(2) 0.072(3) 0.056(3) -0.025(2) -0.017(2) 0.034(2)
O4A 0.0223(16) 0.054(2) 0.045(2) 0.0138(17) -0.0040(14) 0.0106(16)
O2A 0.0289(16) 0.0316(17) 0.0334(17) 0.0095(13) 0.0043(13) 0.0047(13)
O7A 0.0259(19) 0.120(4) 0.041(2) -0.003(2) 0.0035(16) -0.004(2)

loop_
_atom_type_symbol
_atom_type_description
_atom_type_scat_dispersion_real
_atom_type_scat_dispersion_imag
_atom_type_scat_source
C C 0.0181 0.0091 'International Tables Vol C Tables 4.2.6.8 and 6.1.1.4'
H H 0.0000 0.0000 'International Tables Vol C Tables 4.2.6.8 and 6.1.1.4'
N N 0.0311 0.0180 'International Tables Vol C Tables 4.2.6.8 and 6.1.1.4'
O O 0.0492 0.0322 'International Tables Vol C Tables 4.2.6.8 and 6.1.1.4'
Cu Cu -1.9646 0.5888 'International Tables Vol C Tables 4.2.6.8 and 6.1.1.4'

loop_
_exptl_crystal_face_index_h
_exptl_crystal_face_index_k
_exptl_crystal_face_index_l
_exptl_crystal_face_perp_dist
_exptl_oxdiff_crystal_face_indexfrac_h
_exptl_oxdiff_crystal_face_indexfrac_k
_exptl_oxdiff_crystal_face_indexfrac_l
_exptl_oxdiff_crystal_face_x
_exptl_oxdiff_crystal_face_y
_exptl_oxdiff_crystal_face_z
-6 4 -1 0.0387 -6.0000 4.0000 -1.0000 0.0807 -0.8522 -0.6092
6 -4 1 0.0010 6.0000 -4.0000 1.0000 -0.0807 0.8522 0.6092
-3 0 6 0.0702 -3.0000 0.0000 6.0000 0.0010 -0.7191 0.5761
3 0 -6 0.0702 3.0000 -0.0000 -6.0000 -0.0010 0.7191 -0.5761
-1 -6 -1 0.0232 -1.0000 -6.0000 -1.0000 1.0442 0.0007 0.1423
1 6 1 0.0152 1.0000 6.0000 1.0000 -1.0442 -0.0007 -0.1423

loop_
_geom_angle_atom_site_label_1
_geom_angle_atom_site_label_2
_geom_angle_atom_site_label_3
_geom_angle
_geom_angle_site_symmetry_1
_geom_angle_site_symmetry_3
N33 Cu1 O42 89.32(11) 2_655 .
N33 Cu1 O42 90.68(11) 1_455 .
N33 Cu1 O1A 86.9(2) 2_655 .
N33 Cu1 O1A 93.1(2) 1_455 .
O42 Cu1 O1A 98.9(2) . .
O42 Cu1 O1A 81.1(2) 2 .
Cu1 O1A H1AA 113(3) . .
Cu1 O1A H1AB 119(6) . .
H1AA O1A H1AB 106(3) . .
C41 O42 Cu1 125.8(3) . .
C21 N23 C24 122.2(3) . .
C21 N23 H23 118.9 . .
C24 N23 H23 118.9 . .
C32 N31 C35 107.9(3) . .
C32 N31 C26 125.7(3) . .
C35 N31 C26 126.4(3) . .
C32 N33 C34 105.6(3) . .
C32 N33 Cu1 127.5(2) . 1_655
C34 N33 Cu1 126.8(2) . 1_655
C13 C11 C12 119.3(3) 2_554 .
C13 C11 C21 121.5(3) 2_554 .
C12 C11 C21 119.1(3) . .
C13 C12 C11 120.4(3) . .
C13 C12 C41 118.5(3) . .
C11 C12 C41 120.9(3) . .
C12 C13 C11 120.3(3) . 2_554
C12 C13 H13 119.9 . .
C11 C13 H13 119.9 2_554 .
O22 C21 N23 123.9(3) . .
O22 C21 C11 119.5(3) . .
N23 C21 C11 116.6(3) . .
N23 C24 C25 109.7(3) . .
N23 C24 H24A 109.7 . .
C25 C24 H24A 109.7 . .
N23 C24 H24B 109.7 . .
C25 C24 H24B 109.7 . .
H24A C24 H24B 108.2 . .
C26 C25 C24 113.3(3) . .
C26 C25 H25A 108.9 . .
C24 C25 H25A 108.9 . .
C26 C25 H25B 108.9 . .
C24 C25 H25B 108.9 . .
H25A C25 H25B 107.7 . .
N31 C26 C25 111.4(3) . .
N31 C26 H26A 109.4 . .
C25 C26 H26A 109.4 . .
N31 C26 H26B 109.4 . .
C25 C26 H26B 109.4 . .
H26A C26 H26B 108.0 . .
N33 C32 N31 111.2(3) . .
N33 C32 H32 124.4 . .
N31 C32 H32 124.4 . .
C35 C34 N33 109.1(3) . .
C35 C34 H34 125.5 . .
N33 C34 H34 125.5 . .
C34 C35 N31 106.2(3) . .
C34 C35 H35 126.9 . .
N31 C35 H35 126.9 . .
O43 C41 O42 125.6(3) . .
O43 C41 C12 118.1(3) . .
O42 C41 C12 116.2(3) . .
H8AA O8A H8AB 108(3) . .
H6AA O6A H6AB 108(3) . .
H8BA O8B H8BB 109(3) . .
H1BA O1B H1BB 110(4) . .
H5AA O5A H5AB 107(3) . .
H4AA O4A H4AB 111(7) . .
H2AA O2A H2AB 110(3) . .
H7AA O7A H7AB 112(4) . .

loop_
_geom_bond_atom_site_label_1
_geom_bond_atom_site_label_2
_geom_bond_distance
_geom_bond_site_symmetry_2
Cu1 N33 1.964(3) 2_655
Cu1 N33 1.964(3) 1_455
Cu1 O42 1.985(2) .
Cu1 O42 1.985(2) 2
Cu1 O1A 2.45(2) .
O1A H1AA 0.832(19) .
O1A H1AB 0.83(2) .
O22 C21 1.246(4) .
O42 C41 1.258(4) .
O43 C41 1.255(5) .
N23 C21 1.321(5) .
N23 C24 1.466(5) .
N23 H23 0.8800 .
N31 C32 1.330(5) .
N31 C35 1.380(5) .
N31 C26 1.470(5) .
N33 C32 1.327(5) .
N33 C34 1.392(5) .
N33 Cu1 1.964(3) 1_655
C11 C13 1.390(5) 2_554
C11 C12 1.404(5) .
C11 C21 1.500(5) .
C12 C13 1.387(5) .
C12 C41 1.510(5) .
C13 C11 1.390(5) 2_554
C13 H13 0.9500 .
C24 C25 1.524(6) .
C24 H24A 0.9900 .
C24 H24B 0.9900 .
C25 C26 1.521(6) .
C25 H25A 0.9900 .
C25 H25B 0.9900 .
C26 H26A 0.9900 .
C26 H26B 0.9900 .
C32 H32 0.9500 .
C34 C35 1.354(6) .
C34 H34 0.9500 .
C35 H35 0.9500 .
O8A H8AA 0.815(19) .
O8A H8AB 0.837(19) .
O6A H6AA 0.825(19) .
O6A H6AB 0.823(19) .
O8B H8BA 0.817(19) .
O8B H8BB 0.819(19) .
O1B H1BA 0.82(2) .
O1B H1BB 0.82(2) .
O5A H5AA 0.83(2) .
O5A H5AB 0.84(2) .
O4A H4AA 0.82(2) .
O4A H4AB 0.82(2) .
O2A H2AA 0.818(19) .
O2A H2AB 0.819(19) .
O7A H7AA 0.81(2) .
O7A H7AB 0.82(2) .

loop_
_geom_hbond_atom_site_label_D
_geom_hbond_atom_site_label_H
_geom_hbond_atom_site_label_A
_geom_hbond_distance_DH
_geom_hbond_distance_HA
_geom_hbond_distance_DA
_geom_hbond_angle_DHA
_geom_hbond_site_symmetry_A
N23 H23 O9B 0.88 2.00 2.857(7) 164.5 .
N23 H23 O9A 0.88 2.11 2.860(6) 143.4 .
O1A H1AA O43 0.832(19) 2.13(3) 2.733(9) 129(3) .
O1A H1AB O4A 0.83(2) 2.00(3) 2.795(11) 159(7) 2_655
O8A H8AA O3A 0.815(19) 1.979(19) 2.736(11) 154(4) 1_455
O8A H8AB O43 0.837(19) 2.05(3) 2.858(14) 162(5) .
O6A H6AA O22 0.825(19) 1.954(19) 2.771(4) 171(5) .
O6A H6AB O2A 0.823(19) 1.95(2) 2.769(5) 176(5) .
O8B H8BA O43 0.817(19) 2.05(3) 2.668(12) 132(4) .
O8B H8BB O3A 0.819(19) 1.979(19) 2.738(11) 154(4) 1_455
O1B H1BA O43 0.82(2) 2.01(7) 2.764(11) 153(13) .
O1B H1BB O5A 0.82(2) 1.87(6) 2.64(3) 157(13) .
O5A H5AA O2A 0.83(2) 2.00(3) 2.795(5) 161(7) 1_545
O5A H5AB O7A 0.84(2) 1.89(2) 2.716(6) 171(7) .
O4A H4AA O22 0.82(2) 2.09(3) 2.877(4) 160(6) .
O4A H4AB O9B 0.82(2) 2.22(5) 2.821(8) 131(6) 2_654
O4A H4AB O7A 0.82(2) 2.49(4) 3.200(8) 146(6) 2_655
O2A H2AA O42 0.818(19) 2.10(3) 2.897(4) 163(6) .
O2A H2AA O1A 0.818(19) 2.52(5) 3.000(9) 119(5) 2
O2A H2AB O9B 0.819(19) 1.92(3) 2.676(7) 152(5) 2_554
O2A H2AB O9A 0.819(19) 1.99(2) 2.806(7) 177(5) 2_554
O7A H7AA O8B 0.81(2) 1.93(4) 2.71(3) 160(9) 2_545
O7A H7AA O9B 0.81(2) 2.50(8) 3.022(9) 124(8) 1_556
O7A H7AA O8A 0.81(2) 2.51(4) 3.31(4) 169(9) 2_545
O7A H7AB O6A 0.82(2) 1.95(3) 2.745(5) 162(9) 2_655

loop_
_geom_torsion_atom_site_label_1
_geom_torsion_atom_site_label_2
_geom_torsion_atom_site_label_3
_geom_torsion_atom_site_label_4
_geom_torsion
_geom_torsion_site_symmetry_1
_geom_torsion_site_symmetry_4
N33 Cu1 O42 C41 97.6(3) 2_655 .
N33 Cu1 O42 C41 -82.4(3) 1_455 .
O1A Cu1 O42 C41 10.9(3) . .
C13 C11 C12 C13 -0.6(6) 2_554 .
C21 C11 C12 C13 175.5(3) . .
C13 C11 C12 C41 174.7(3) 2_554 .
C21 C11 C12 C41 -9.2(5) . .
C11 C12 C13 C11 0.6(6) . 2_554
C41 C12 C13 C11 -174.8(3) . 2_554
C24 N23 C21 O22 11.5(5) . .
C24 N23 C21 C11 -168.7(3) . .
C13 C11 C21 O22 122.9(4) 2_554 .
C12 C11 C21 O22 -53.1(5) . .
C13 C11 C21 N23 -57.0(5) 2_554 .
C12 C11 C21 N23 127.0(4) . .
C21 N23 C24 C25 89.8(4) . .
N23 C24 C25 C26 -174.2(3) . .
C32 N31 C26 C25 -117.8(4) . .
C35 N31 C26 C25 63.1(5) . .
C24 C25 C26 N31 67.3(4) . .
C34 N33 C32 N31 -0.5(4) . .
Cu1 N33 C32 N31 -176.7(2) 1_655 .
C35 N31 C32 N33 0.1(5) . .
C26 N31 C32 N33 -179.2(3) . .
C32 N33 C34 C35 0.8(4) . .
Cu1 N33 C34 C35 177.0(3) 1_655 .
N33 C34 C35 N31 -0.8(5) . .
C32 N31 C35 C34 0.4(5) . .
C26 N31 C35 C34 179.7(4) . .
Cu1 O42 C41 O43 -4.9(5) . .
Cu1 O42 C41 C12 172.5(2) . .
C13 C12 C41 O43 130.3(4) . .
C11 C12 C41 O43 -45.2(5) . .
C13 C12 C41 O42 -47.3(4) . .
C11 C12 C41 O42 137.2(3) . .
